data_7118518
loop_
_publ_author_name
'Donovan, Elizabeth S.'
'Barry, Brian M.'
'Larsen, Christopher A.'
'Wirtz, Melissa N.'
'Geiger, William E.'
'Kemp, Richard A.'

_publ_section_title
;
 Facilitated carbon dioxide reduction using a Zn(ii) complex.
;
_journal_issue 8
_journal_name_full 'Chemical communications (Cambridge, England)'
_journal_page_first 1685
_journal_page_last 1688
_journal_paper_doi 10.1039/c5cc07318a
_journal_volume 52
_journal_year 2016
_chemical_formula_moiety 'C34 H28 Cl2 N2 P2 Zn'
_chemical_formula_sum 'C34 H28 Cl2 N2 P2 Zn'
_chemical_formula_weight 662.79
_chemical_melting_point 450.0(10)
_chemical_name_systematic dichloro[diphenyl-(2-pyridyl)phosphine-1-N]zinc(II)
_space_group_crystal_system monoclinic
_space_group_IT_number 15
_space_group_name_Hall '-C 2yc'
_space_group_name_H-M_alt 'C 1 2/c 1'
_symmetry_space_group_name_Hall '-C 2yc'
_symmetry_space_group_name_H-M 'C 1 2/c 1'
_atom_sites_solution_hydrogens geom
_atom_sites_solution_primary direct
_audit_creation_date 2014-10-16
_audit_creation_method
;
Olex2 1.2
(compiled 2014.09.19 svn.r3010 for OlexSys, GUI svn.r4874)
;
_audit_update_record
;
2014-10-17 deposited with the CCDC.
2015-12-04 downloaded from the CCDC.
;
_cell_angle_alpha 90
_cell_angle_beta 102.895(2)
_cell_angle_gamma 90
_cell_formula_units_Z 4
_cell_length_a 21.6754(6)
_cell_length_b 11.3153(3)
_cell_length_c 12.8588(3)
_cell_measurement_reflns_used 3685
_cell_measurement_temperature 173.15
_cell_measurement_theta_max 25.98
_cell_measurement_theta_min 2.47
_cell_volume 3074.26(14)
_computing_molecular_graphics 'Olex2 (Dolomanov et al., 2009)'
_computing_publication_material 'Olex2 (Dolomanov et al., 2009)'
_computing_structure_refinement 'XL (Sheldrick, 2008)'
_computing_structure_solution 'XS (Sheldrick, 2008)'
_diffrn_ambient_temperature 173.15
_diffrn_measured_fraction_theta_full 1.000
_diffrn_measured_fraction_theta_max 0.998
_diffrn_measurement_device_type 'Bruker APEX-II CCD'
_diffrn_measurement_method '\f and \w scans'
_diffrn_radiation_monochromator graphite
_diffrn_radiation_type MoK\a
_diffrn_radiation_wavelength 0.71073
_diffrn_reflns_av_R_equivalents 0.0645
_diffrn_reflns_av_unetI/netI 0.0489
_diffrn_reflns_laue_measured_fraction_full 1.000
_diffrn_reflns_laue_measured_fraction_max 0.998
_diffrn_reflns_limit_h_max 28
_diffrn_reflns_limit_h_min -28
_diffrn_reflns_limit_k_max 15
_diffrn_reflns_limit_k_min -15
_diffrn_reflns_limit_l_max 16
_diffrn_reflns_limit_l_min -17
_diffrn_reflns_number 24258
_diffrn_reflns_point_group_measured_fraction_full 1.000
_diffrn_reflns_point_group_measured_fraction_max 0.998
_diffrn_reflns_theta_full 25.242
_diffrn_reflns_theta_max 28.327
_diffrn_reflns_theta_min 2.042
_diffrn_standards_number 0
_exptl_absorpt_coefficient_mu 1.104
_exptl_absorpt_correction_T_max 0.8929
_exptl_absorpt_correction_T_min 0.7752
_exptl_absorpt_correction_type multi-scan
_exptl_absorpt_process_details 'Bruker, SADABS'
_exptl_crystal_colour colourless
_exptl_crystal_colour_primary colourless
_exptl_crystal_density_diffrn 1.432
_exptl_crystal_density_method 'not measured'
_exptl_crystal_description cube
_exptl_crystal_F_000 1360
_exptl_crystal_recrystallization_method 'Re-crystallisation from solvent: CH2Cl2'
_exptl_crystal_size_max 0.243
_exptl_crystal_size_mid 0.109
_exptl_crystal_size_min 0.105
_refine_diff_density_max 0.355
_refine_diff_density_min -0.344
_refine_diff_density_rms 0.070
_refine_ls_extinction_method none
_refine_ls_goodness_of_fit_ref 1.026
_refine_ls_hydrogen_treatment constr
_refine_ls_matrix_type full
_refine_ls_number_parameters 186
_refine_ls_number_reflns 3821
_refine_ls_number_restraints 0
_refine_ls_restrained_S_all 1.026
_refine_ls_R_factor_all 0.0640
_refine_ls_R_factor_gt 0.0359
_refine_ls_shift/su_max 0.001
_refine_ls_shift/su_mean 0.000
_refine_ls_structure_factor_coef Fsqd
_refine_ls_weighting_details 'w=1/[\s^2^(Fo^2^)+(0.0228P)^2^+3.2513P] where P=(Fo^2^+2Fc^2^)/3'
_refine_ls_weighting_scheme calc
_refine_ls_wR_factor_gt 0.0654
_refine_ls_wR_factor_ref 0.0741
_reflns_Friedel_coverage 0.000
_reflns_number_gt 2755
_reflns_number_total 3821
_reflns_threshold_expression 'I > 2\s(I)'
_cod_data_source_file c5cc07318a2.cif
_cod_data_source_block Compound_2
_cod_depositor_comments
;
The following automatic conversions were performed:

'_chemical_melting_point' value '449-451' was changed to '450.0(10)'
- the average value was taken and precision was estimated.

Automatic conversion script
Id: cif_fix_values 4268 2015-11-12 08:31:59Z antanas 
;
_cod_database_code 7118518
_shelxl_version_number 2014/6
_shelx_space_group_comment
;
The symmetry employed for this shelxl refinement is uniquely defined
by the following loop, which should always be used as a source of
symmetry information in preference to the above space-group names.
They are only intended as comments.
;
_shelx_estimated_absorpt_t_max 0.893
_shelx_estimated_absorpt_t_min 0.775
_olex2_refinement_description
;
1. Fixed Uiso
 At 1.2 times of:
  All C(H) groups
2.a Aromatic/amide H refined with riding coordinates:
 C2(H2), C3(H3), C4(H4), C5(H5), C7(H7), C8(H8), C9(H9), C10(H10), C11(H11),
 C13(H13), C14(H14), C15(H15), C16(H16), C17(H17)
;
_olex2_submission_special_instructions 'No special instructions were received'

loop_
_space_group_symop_operation_xyz
'x, y, z'
'-x, y, -z+1/2'
'x+1/2, y+1/2, z'
'-x+1/2, y+1/2, -z+1/2'
'-x, -y, -z'
'x, -y, z-1/2'
'-x+1/2, -y+1/2, -z'
'x+1/2, -y+1/2, z-1/2'

loop_
_atom_site_label
_atom_site_type_symbol
_atom_site_fract_x
_atom_site_fract_y
_atom_site_fract_z
_atom_site_U_iso_or_equiv
_atom_site_adp_type
_atom_site_occupancy
_atom_site_site_symmetry_order
_atom_site_calc_flag
_atom_site_refinement_flags_posn
_atom_site_refinement_flags_adp
_atom_site_refinement_flags_occupancy
Zn1 Zn 1.0000 0.82689(3) 0.2500 0.02216(10) Uani 1 2 d S T P
P1 P 0.91191(3) 0.58524(5) 0.23724(4) 0.02313(13) Uani 1 1 d . . .
Cl1 Cl 1.06476(3) 0.92934(5) 0.16761(4) 0.03084(14) Uani 1 1 d . . .
N1 N 0.93099(8) 0.77218(15) 0.11776(13) 0.0232(4) Uani 1 1 d . . .
C1 C 0.89089(10) 0.68098(18) 0.11872(16) 0.0229(5) Uani 1 1 d . . .
C2 C 0.83804(11) 0.6645(2) 0.03611(17) 0.0304(5) Uani 1 1 d . . .
H2 H 0.8107 0.5992 0.0376 0.036 Uiso 1 1 calc R . .
C3 C 0.82545(11) 0.7432(2) -0.04809(18) 0.0322(6) Uani 1 1 d . . .
H3 H 0.7892 0.7335 -0.1045 0.039 Uiso 1 1 calc R . .
C4 C 0.86658(11) 0.8361(2) -0.04867(17) 0.0304(5) Uani 1 1 d . . .
H4 H 0.8591 0.8916 -0.1056 0.036 Uiso 1 1 calc R . .
C5 C 0.91864(11) 0.8473(2) 0.03444(17) 0.0286(5) Uani 1 1 d . . .
H5 H 0.9471 0.9107 0.0330 0.034 Uiso 1 1 calc R . .
C6 C 0.92209(10) 0.44314(18) 0.17579(16) 0.0222(5) Uani 1 1 d . . .
C7 C 0.91740(10) 0.34019(19) 0.23288(17) 0.0258(5) Uani 1 1 d . . .
H7 H 0.9069 0.3453 0.3006 0.031 Uiso 1 1 calc R . .
C8 C 0.92777(11) 0.2311(2) 0.19256(19) 0.0318(6) Uani 1 1 d . . .
H8 H 0.9234 0.1616 0.2318 0.038 Uiso 1 1 calc R . .
C9 C 0.94452(12) 0.2223(2) 0.09493(19) 0.0355(6) Uani 1 1 d . . .
H9 H 0.9513 0.1471 0.0667 0.043 Uiso 1 1 calc R . .
C10 C 0.95130(11) 0.3237(2) 0.03919(18) 0.0337(6) Uani 1 1 d . . .
H10 H 0.9639 0.3182 -0.0268 0.040 Uiso 1 1 calc R . .
C11 C 0.93995(11) 0.4336(2) 0.07846(17) 0.0278(5) Uani 1 1 d . . .
H11 H 0.9443 0.5028 0.0389 0.033 Uiso 1 1 calc R . .
C12 C 0.83390(10) 0.5714(2) 0.27015(17) 0.0257(5) Uani 1 1 d . . .
C13 C 0.79019(11) 0.4820(2) 0.2335(2) 0.0346(6) Uani 1 1 d . . .
H13 H 0.7995 0.4238 0.1860 0.042 Uiso 1 1 calc R . .
C14 C 0.73310(12) 0.4772(3) 0.2657(2) 0.0466(7) Uani 1 1 d . . .
H14 H 0.7039 0.4152 0.2411 0.056 Uiso 1 1 calc R . .
C15 C 0.71892(13) 0.5616(3) 0.3328(2) 0.0511(8) Uani 1 1 d . . .
H15 H 0.6801 0.5578 0.3553 0.061 Uiso 1 1 calc R . .
C16 C 0.76069(14) 0.6518(3) 0.3676(2) 0.0528(8) Uani 1 1 d . . .
H16 H 0.7501 0.7113 0.4127 0.063 Uiso 1 1 calc R . .
C17 C 0.81841(12) 0.6571(2) 0.33737(19) 0.0386(6) Uani 1 1 d . . .
H17 H 0.8472 0.7194 0.3627 0.046 Uiso 1 1 calc R . .

loop_
_atom_site_aniso_label
_atom_site_aniso_U_11
_atom_site_aniso_U_22
_atom_site_aniso_U_33
_atom_site_aniso_U_23
_atom_site_aniso_U_13
_atom_site_aniso_U_12
Zn1 0.0212(2) 0.01999(18) 0.02542(19) 0.000 0.00544(14) 0.000
P1 0.0234(3) 0.0218(3) 0.0238(3) -0.0002(2) 0.0046(2) -0.0022(2)
Cl1 0.0298(3) 0.0301(3) 0.0340(3) 0.0027(2) 0.0099(2) -0.0076(3)
N1 0.0224(10) 0.0218(9) 0.0261(10) 0.0005(8) 0.0072(8) 0.0002(8)
C1 0.0232(11) 0.0199(10) 0.0267(11) -0.0024(9) 0.0078(9) -0.0008(9)
C2 0.0305(13) 0.0280(12) 0.0308(12) 0.0019(10) 0.0030(10) -0.0055(11)
C3 0.0280(13) 0.0388(14) 0.0277(12) 0.0002(10) 0.0020(10) 0.0000(11)
C4 0.0316(13) 0.0335(13) 0.0259(11) 0.0074(10) 0.0062(10) 0.0035(11)
C5 0.0293(13) 0.0259(12) 0.0309(12) 0.0048(9) 0.0072(10) -0.0027(10)
C6 0.0174(11) 0.0237(11) 0.0244(11) -0.0005(9) 0.0024(9) -0.0011(9)
C7 0.0213(11) 0.0275(12) 0.0295(12) 0.0039(10) 0.0079(9) -0.0027(10)
C8 0.0265(13) 0.0238(12) 0.0431(14) 0.0064(10) 0.0035(11) -0.0011(10)
C9 0.0351(15) 0.0267(12) 0.0407(14) -0.0084(11) 0.0002(11) 0.0041(11)
C10 0.0375(14) 0.0380(14) 0.0249(12) -0.0056(11) 0.0052(10) 0.0076(12)
C11 0.0301(13) 0.0273(12) 0.0255(11) 0.0025(9) 0.0048(10) 0.0012(10)
C12 0.0246(12) 0.0288(12) 0.0241(11) 0.0053(9) 0.0064(9) 0.0034(10)
C13 0.0249(13) 0.0308(13) 0.0490(15) 0.0028(11) 0.0102(11) 0.0030(11)
C14 0.0230(14) 0.0470(17) 0.070(2) 0.0181(15) 0.0109(13) 0.0039(13)
C15 0.0293(15) 0.075(2) 0.0532(17) 0.0232(16) 0.0193(13) 0.0169(16)
C16 0.0453(18) 0.075(2) 0.0420(16) -0.0035(15) 0.0188(14) 0.0207(17)
C17 0.0358(15) 0.0450(16) 0.0352(13) -0.0015(12) 0.0081(11) 0.0083(12)

loop_
_atom_type_symbol
_atom_type_description
_atom_type_scat_dispersion_real
_atom_type_scat_dispersion_imag
_atom_type_scat_source
C C 0.0033 0.0016 'International Tables Vol C Tables 4.2.6.8 and 6.1.1.4'
H H 0.0000 0.0000 'International Tables Vol C Tables 4.2.6.8 and 6.1.1.4'
N N 0.0061 0.0033 'International Tables Vol C Tables 4.2.6.8 and 6.1.1.4'
P P 0.1023 0.0942 'International Tables Vol C Tables 4.2.6.8 and 6.1.1.4'
Cl Cl 0.1484 0.1585 'International Tables Vol C Tables 4.2.6.8 and 6.1.1.4'
Zn Zn 0.2839 1.4301 'International Tables Vol C Tables 4.2.6.8 and 6.1.1.4'

loop_
_geom_angle_atom_site_label_1
_geom_angle_atom_site_label_2
_geom_angle_atom_site_label_3
_geom_angle
_geom_angle_site_symmetry_1
_geom_angle_site_symmetry_3
Cl1 Zn1 Cl1 118.24(3) . 2_755
N1 Zn1 Cl1 97.27(5) . 2_755
N1 Zn1 Cl1 97.27(5) 2_755 .
N1 Zn1 Cl1 100.20(5) . .
N1 Zn1 Cl1 100.20(5) 2_755 2_755
N1 Zn1 N1 145.58(10) 2_755 .
C6 P1 C1 101.02(9) . .
C6 P1 C12 103.34(10) . .
C12 P1 C1 99.79(10) . .
C1 N1 Zn1 124.29(14) . .
C5 N1 Zn1 116.04(14) . .
C5 N1 C1 118.37(18) . .
N1 C1 P1 114.57(15) . .
N1 C1 C2 121.2(2) . .
C2 C1 P1 124.24(17) . .
C3 C2 C1 119.8(2) . .
C4 C3 C2 118.7(2) . .
C5 C4 C3 119.0(2) . .
N1 C5 C4 122.9(2) . .
C7 C6 P1 118.57(16) . .
C7 C6 C11 118.4(2) . .
C11 C6 P1 122.76(17) . .
C8 C7 C6 121.0(2) . .
C7 C8 C9 120.2(2) . .
C10 C9 C8 119.5(2) . .
C9 C10 C11 120.6(2) . .
C10 C11 C6 120.3(2) . .
C13 C12 P1 125.04(18) . .
C17 C12 P1 116.50(18) . .
C17 C12 C13 118.5(2) . .
C14 C13 C12 120.7(2) . .
C15 C14 C13 120.1(3) . .
C14 C15 C16 120.1(3) . .
C15 C16 C17 120.7(3) . .
C12 C17 C16 120.0(3) . .

loop_
_geom_bond_atom_site_label_1
_geom_bond_atom_site_label_2
_geom_bond_distance
_geom_bond_site_symmetry_2
Zn1 Cl1 2.2586(6) 2_755
Zn1 Cl1 2.2585(6) .
Zn1 N1 2.0921(17) .
Zn1 N1 2.0921(17) 2_755
P1 C1 1.842(2) .
P1 C6 1.827(2) .
P1 C12 1.839(2) .
N1 C1 1.351(3) .
N1 C5 1.347(3) .
C1 C2 1.390(3) .
C2 C3 1.381(3) .
C3 C4 1.380(3) .
C4 C5 1.376(3) .
C6 C7 1.393(3) .
C6 C11 1.394(3) .
C7 C8 1.377(3) .
C8 C9 1.386(3) .
C9 C10 1.378(3) .
C10 C11 1.384(3) .
C12 C13 1.394(3) .
C12 C17 1.389(3) .
C13 C14 1.391(3) .
C14 C15 1.366(4) .
C15 C16 1.372(4) .
C16 C17 1.392(4) .

loop_
_geom_torsion_atom_site_label_1
_geom_torsion_atom_site_label_2
_geom_torsion_atom_site_label_3
_geom_torsion_atom_site_label_4
_geom_torsion
Zn1 N1 C1 P1 -12.8(2)
Zn1 N1 C1 C2 166.38(16)
Zn1 N1 C5 C4 -166.52(18)
P1 C1 C2 C3 178.24(18)
P1 C6 C7 C8 -176.76(17)
P1 C6 C11 C10 175.44(17)
P1 C12 C13 C14 177.95(18)
P1 C12 C17 C16 -178.9(2)
N1 C1 C2 C3 -0.9(3)
C1 P1 C6 C7 -158.65(17)
C1 P1 C6 C11 27.3(2)
C1 P1 C12 C13 91.8(2)
C1 P1 C12 C17 -88.62(18)
C1 N1 C5 C4 1.0(3)
C1 C2 C3 C4 0.9(4)
C2 C3 C4 C5 0.0(4)
C3 C4 C5 N1 -1.0(4)
C5 N1 C1 P1 -179.27(16)
C5 N1 C1 C2 -0.1(3)
C6 P1 C1 N1 -120.19(16)
C6 P1 C1 C2 60.6(2)
C6 P1 C12 C13 -12.1(2)
C6 P1 C12 C17 167.47(17)
C6 C7 C8 C9 1.5(3)
C7 C6 C11 C10 1.4(3)
C7 C8 C9 C10 0.6(4)
C8 C9 C10 C11 -1.7(4)
C9 C10 C11 C6 0.7(4)
C11 C6 C7 C8 -2.4(3)
C12 P1 C1 N1 134.01(16)
C12 P1 C1 C2 -45.2(2)
C12 P1 C6 C7 -55.69(19)
C12 P1 C6 C11 130.26(19)
C12 C13 C14 C15 1.0(4)
C13 C12 C17 C16 0.7(3)
C13 C14 C15 C16 0.6(4)
C14 C15 C16 C17 -1.5(4)
C15 C16 C17 C12 0.9(4)
C17 C12 C13 C14 -1.6(3)
